data_2215790
loop_
_publ_author_name
'Lerach, Jordan O.'
'Zeller, Matthias'
'Leskiw, Brian D.'

_publ_section_title <i>trans</i>-Dimethanolbis(1,1,1-trifluoro-5,5-dimethylhexane-2,4-dionato)cobalt(II)
_journal_issue 11
_journal_name_full 'Acta Crystallographica Section E'
_journal_page_first m2639
_journal_paper_doi 10.1107/S1600536807044340
_journal_volume 63
_journal_year 2007
_chemical_formula_iupac '[Co (C8 H10 F3 O2)2 (C H4 O)2]'
_chemical_formula_moiety 'C18 H28 Co F6 O6'
_chemical_formula_sum 'C18 H28 Co F6 O6'
_chemical_formula_weight 513.33
_chemical_name_systematic
;
<i>trans</i>-Dimethanolbis(1,1,1-trifluoro-5,5-dimethylhexane-2,4-\
dionato)cobalt(II)
;
_space_group_IT_number 2
_symmetry_cell_setting triclinic
_symmetry_space_group_name_Hall '-P 1'
_symmetry_space_group_name_H-M 'P -1'
_atom_sites_solution_hydrogens geom
_atom_sites_solution_primary direct
_atom_sites_solution_secondary difmap
_audit_creation_method SHELXL-97
_cell_angle_alpha 78.835(2)
_cell_angle_beta 80.571(2)
_cell_angle_gamma 87.946(2)
_cell_formula_units_Z 1
_cell_length_a 5.4390(7)
_cell_length_b 8.7181(11)
_cell_length_c 12.0169(15)
_cell_measurement_reflns_used 3517
_cell_measurement_temperature 100(2)
_cell_measurement_theta_max 30.38
_cell_measurement_theta_min 2.38
_cell_volume 551.47(12)
_computing_cell_refinement 'SAINT-Plus (Bruker, 2003)'
_computing_data_collection 'SMART (Bruker, 2003)'
_computing_data_reduction 'SAINT-Plus (Bruker, 2003)'
_computing_molecular_graphics 'SHELXTL (Bruker, 2003)'
_computing_publication_material 'SHELXTL (Bruker, 2003)'
_computing_structure_refinement 'SHELXTL (Bruker, 2003)'
_computing_structure_solution 'SHELXTL (Bruker, 2003)'
_diffrn_ambient_temperature 100(2)
_diffrn_measured_fraction_theta_full 0.963
_diffrn_measured_fraction_theta_max 0.963
_diffrn_measurement_device_type 'Bruker SMART APEX CCD diffractometer'
_diffrn_measurement_method '\w scans'
_diffrn_radiation_monochromator graphite
_diffrn_radiation_source 'fine-focus sealed tube'
_diffrn_radiation_type MoK\a
_diffrn_radiation_wavelength 0.71073
_diffrn_reflns_av_R_equivalents 0.0211
_diffrn_reflns_av_sigmaI/netI 0.0350
_diffrn_reflns_limit_h_max 7
_diffrn_reflns_limit_h_min -7
_diffrn_reflns_limit_k_max 11
_diffrn_reflns_limit_k_min -11
_diffrn_reflns_limit_l_max 15
_diffrn_reflns_limit_l_min -15
_diffrn_reflns_number 4542
_diffrn_reflns_theta_full 28.27
_diffrn_reflns_theta_max 28.27
_diffrn_reflns_theta_min 1.75
_diffrn_standards_number 0
_exptl_absorpt_coefficient_mu 0.859
_exptl_absorpt_correction_T_max 0.934
_exptl_absorpt_correction_T_min 0.572
_exptl_absorpt_correction_type multi-scan
_exptl_absorpt_process_details '(SADABS in SAINT-Plus; Bruker, 2003)'
_exptl_crystal_colour red
_exptl_crystal_density_diffrn 1.546
_exptl_crystal_density_method 'not measured'
_exptl_crystal_description plate
_exptl_crystal_F_000 265
_exptl_crystal_size_max 0.49
_exptl_crystal_size_mid 0.23
_exptl_crystal_size_min 0.08
_refine_diff_density_max 0.890
_refine_diff_density_min -0.787
_refine_ls_extinction_method none
_refine_ls_goodness_of_fit_ref 1.068
_refine_ls_hydrogen_treatment mixed
_refine_ls_matrix_type full
_refine_ls_number_parameters 149
_refine_ls_number_reflns 2637
_refine_ls_number_restraints 1
_refine_ls_restrained_S_all 1.067
_refine_ls_R_factor_all 0.0479
_refine_ls_R_factor_gt 0.0431
_refine_ls_shift/su_max 0.000
_refine_ls_shift/su_mean 0.000
_refine_ls_structure_factor_coef Fsqd
_refine_ls_weighting_details 'calc w=1/[\s^2^(Fo^2^)+(0.0734P)^2^+0.1036P] where P=(Fo^2^+2Fc^2^)/3'
_refine_ls_weighting_scheme calc
_refine_ls_wR_factor_gt 0.1093
_refine_ls_wR_factor_ref 0.1140
_reflns_number_gt 2380
_reflns_number_total 2637
_reflns_threshold_expression I>2\s(I)
_cod_data_source_file bt2505.cif
_cod_data_source_block I
_cod_original_sg_symbol_H-M P-1
_cod_database_code 2215790
_cod_database_fobs_code 2215790

loop_
_symmetry_equiv_pos_as_xyz
'x, y, z'
'-x, -y, -z'

loop_
_atom_site_type_symbol
_atom_site_label
_atom_site_fract_x
_atom_site_fract_y
_atom_site_fract_z
_atom_site_U_iso_or_equiv
_atom_site_adp_type
_atom_site_calc_flag
_atom_site_refinement_flags
_atom_site_occupancy
C C1 0.6715(4) 1.2223(2) 0.26390(17) 0.0224(4) Uani d . 1
C C2 0.5746(3) 1.0953(2) 0.21029(16) 0.0187(4) Uani d . 1
C C3 0.4063(4) 0.9910(2) 0.27916(17) 0.0209(4) Uani d . 1
H H3 0.3564 1.0027 0.3566 0.025 Uiso calc R 1
C C4 0.3002(3) 0.8652(2) 0.24211(17) 0.0190(4) Uani d . 1
C C5 0.1482(3) 0.7401(2) 0.33239(17) 0.0198(4) Uani d . 1
C C6 -0.0258(4) 0.8130(2) 0.42237(18) 0.0246(4) Uani d . 1
H H6A -0.1322 0.8919 0.3836 0.037 Uiso calc R 1
H H6B 0.0738 0.8624 0.4666 0.037 Uiso calc R 1
H H6C -0.1302 0.7313 0.4744 0.037 Uiso calc R 1
C C7 -0.0022(4) 0.6457(3) 0.27254(19) 0.0277(4) Uani d . 1
H H7A 0.1114 0.5960 0.2178 0.042 Uiso calc R 1
H H7B -0.1169 0.7155 0.2314 0.042 Uiso calc R 1
H H7C -0.0977 0.5652 0.3300 0.042 Uiso calc R 1
C C8 0.3351(4) 0.6316(2) 0.39236(19) 0.0255(4) Uani d . 1
H H8A 0.2446 0.5499 0.4508 0.038 Uiso calc R 1
H H8B 0.4352 0.6923 0.4290 0.038 Uiso calc R 1
H H8C 0.4449 0.5832 0.3355 0.038 Uiso calc R 1
C C9 0.2186(4) 1.3202(2) 0.0062(2) 0.0283(4) Uani d . 1
H H9A 0.2177 1.3465 0.0820 0.042 Uiso calc R 1
H H9B 0.0805 1.3743 -0.0284 0.042 Uiso calc R 1
H H9C 0.3768 1.3530 -0.0433 0.042 Uiso calc R 1
Co Co1 0.5000 1.0000 0.0000 0.01756(13) Uani d S 1
F F1 0.9170(2) 1.20843(16) 0.26299(12) 0.0330(3) Uani d . 1
F F2 0.6323(3) 1.36435(15) 0.20402(13) 0.0374(3) Uani d . 1
F F3 0.5676(3) 1.22055(17) 0.37246(12) 0.0377(4) Uani d . 1
O O1 0.6700(2) 1.10554(15) 0.10421(12) 0.0201(3) Uani d . 1
O O2 0.3314(3) 0.84840(16) 0.13993(12) 0.0208(3) Uani d . 1
O O3 0.1904(3) 1.15484(17) 0.01845(13) 0.0244(3) Uani d D 1
H H3A 0.042(4) 1.134(3) 0.049(2) 0.037 Uiso d D 1

loop_
_atom_site_aniso_label
_atom_site_aniso_U_11
_atom_site_aniso_U_22
_atom_site_aniso_U_33
_atom_site_aniso_U_12
_atom_site_aniso_U_13
_atom_site_aniso_U_23
C1 0.0234(9) 0.0219(9) 0.0237(10) -0.0037(7) -0.0007(7) -0.0108(8)
C2 0.0193(9) 0.0174(9) 0.0216(9) -0.0001(7) -0.0033(7) -0.0091(7)
C3 0.0212(9) 0.0228(9) 0.0202(9) -0.0023(7) -0.0007(7) -0.0094(7)
C4 0.0170(8) 0.0184(9) 0.0222(9) 0.0001(7) -0.0012(7) -0.0073(7)
C5 0.0188(9) 0.0193(9) 0.0222(9) -0.0032(7) 0.0003(7) -0.0083(7)
C6 0.0220(9) 0.0249(10) 0.0253(10) -0.0023(8) 0.0040(8) -0.0064(8)
C7 0.0262(10) 0.0320(11) 0.0258(10) -0.0128(8) -0.0009(8) -0.0082(8)
C8 0.0242(10) 0.0216(10) 0.0293(11) -0.0016(8) -0.0014(8) -0.0039(8)
C9 0.0318(11) 0.0192(10) 0.0339(11) 0.0005(8) -0.0016(9) -0.0087(8)
Co1 0.0185(2) 0.0168(2) 0.0188(2) -0.00344(13) -0.00057(13) -0.00835(14)
F1 0.0239(6) 0.0389(7) 0.0430(8) -0.0064(5) -0.0069(5) -0.0221(6)
F2 0.0544(9) 0.0184(6) 0.0456(8) -0.0014(6) -0.0175(7) -0.0132(6)
F3 0.0436(8) 0.0443(8) 0.0287(7) -0.0183(6) 0.0080(6) -0.0242(6)
O1 0.0195(6) 0.0202(7) 0.0223(7) -0.0038(5) -0.0002(5) -0.0101(5)
O2 0.0228(7) 0.0193(7) 0.0214(7) -0.0041(5) 0.0003(5) -0.0091(5)
O3 0.0197(7) 0.0202(7) 0.0340(8) -0.0015(5) -0.0003(6) -0.0104(6)

loop_
_atom_type_symbol
_atom_type_description
_atom_type_scat_dispersion_real
_atom_type_scat_dispersion_imag
_atom_type_scat_source
C C 0.0033 0.0016 'International Tables Vol C Tables 4.2.6.8 and 6.1.1.4'
H H 0.0000 0.0000 'International Tables Vol C Tables 4.2.6.8 and 6.1.1.4'
O O 0.0106 0.0060 'International Tables Vol C Tables 4.2.6.8 and 6.1.1.4'
Co Co 0.3494 0.9721 'International Tables Vol C Tables 4.2.6.8 and 6.1.1.4'
F F 0.0171 0.0103 'International Tables Vol C Tables 4.2.6.8 and 6.1.1.4'

loop_
_geom_angle_atom_site_label_1
_geom_angle_atom_site_label_2
_geom_angle_atom_site_label_3
_geom_angle_site_symmetry_1
_geom_angle_site_symmetry_3
_geom_angle
F3 C1 F1 . . 106.65(17)
F3 C1 F2 . . 107.19(17)
F1 C1 F2 . . 106.60(16)
F3 C1 C2 . . 114.14(16)
F1 C1 C2 . . 111.10(16)
F2 C1 C2 . . 110.78(16)
O1 C2 C3 . . 130.15(17)
O1 C2 C1 . . 112.25(16)
C3 C2 C1 . . 117.60(17)
C2 C3 C4 . . 124.26(18)
C2 C3 H3 . . 117.9
C4 C3 H3 . . 117.9
O2 C4 C3 . . 123.37(17)
O2 C4 C5 . . 117.62(16)
C3 C4 C5 . . 118.97(17)
C7 C5 C8 . . 109.26(17)
C7 C5 C6 . . 110.21(16)
C8 C5 C6 . . 109.09(17)
C7 C5 C4 . . 109.43(16)
C8 C5 C4 . . 107.12(15)
C6 C5 C4 . . 111.66(15)
C5 C6 H6A . . 109.5
C5 C6 H6B . . 109.5
H6A C6 H6B . . 109.5
C5 C6 H6C . . 109.5
H6A C6 H6C . . 109.5
H6B C6 H6C . . 109.5
C5 C7 H7A . . 109.5
C5 C7 H7B . . 109.5
H7A C7 H7B . . 109.5
C5 C7 H7C . . 109.5
H7A C7 H7C . . 109.5
H7B C7 H7C . . 109.5
C5 C8 H8A . . 109.5
C5 C8 H8B . . 109.5
H8A C8 H8B . . 109.5
C5 C8 H8C . . 109.5
H8A C8 H8C . . 109.5
H8B C8 H8C . . 109.5
O3 C9 H9A . . 109.5
O3 C9 H9B . . 109.5
H9A C9 H9B . . 109.5
O3 C9 H9C . . 109.5
H9A C9 H9C . . 109.5
H9B C9 H9C . . 109.5
O2 Co1 O2 . 2_675 180.00(6)
O2 Co1 O1 . 2_675 90.18(5)
O2 Co1 O1 2_675 2_675 89.82(5)
O2 Co1 O1 . . 89.82(5)
O2 Co1 O1 2_675 . 90.18(5)
O1 Co1 O1 2_675 . 180.00(6)
O2 Co1 O3 . . 89.28(6)
O2 Co1 O3 2_675 . 90.72(6)
O1 Co1 O3 2_675 . 90.09(6)
O1 Co1 O3 . . 89.91(6)
O2 Co1 O3 . 2_675 90.72(6)
O2 Co1 O3 2_675 2_675 89.28(6)
O1 Co1 O3 2_675 2_675 89.91(6)
O1 Co1 O3 . 2_675 90.09(6)
O3 Co1 O3 . 2_675 179.9990(10)
C2 O1 Co1 . . 119.97(12)
C4 O2 Co1 . . 127.11(13)
C9 O3 Co1 . . 122.65(12)
C9 O3 H3A . . 107(2)
Co1 O3 H3A . . 129(2)

loop_
_geom_bond_atom_site_label_1
_geom_bond_atom_site_label_2
_geom_bond_site_symmetry_2
_geom_bond_distance
C1 F3 . 1.332(2)
C1 F1 . 1.335(2)
C1 F2 . 1.336(2)
C1 C2 . 1.532(3)
C2 O1 . 1.282(2)
C2 C3 . 1.368(3)
C3 C4 . 1.432(3)
C3 H3 . 0.9500
C4 O2 . 1.248(2)
C4 C5 . 1.537(3)
C5 C7 . 1.528(3)
C5 C8 . 1.535(3)
C5 C6 . 1.535(3)
C6 H6A . 0.9800
C6 H6B . 0.9800
C6 H6C . 0.9800
C7 H7A . 0.9800
C7 H7B . 0.9800
C7 H7C . 0.9800
C8 H8A . 0.9800
C8 H8B . 0.9800
C8 H8C . 0.9800
C9 O3 . 1.432(2)
C9 H9A . 0.9800
C9 H9B . 0.9800
C9 H9C . 0.9800
Co1 O2 . 2.0338(14)
Co1 O2 2_675 2.0339(14)
Co1 O1 2_675 2.0388(13)
Co1 O1 . 2.0388(13)
Co1 O3 . 2.1301(15)
Co1 O3 2_675 2.1302(15)
O3 H3A . 0.840(17)

loop_
_geom_hbond_atom_site_label_D
_geom_hbond_atom_site_label_H
_geom_hbond_atom_site_label_A
_geom_hbond_site_symmetry_A
_geom_hbond_distance_DH
_geom_hbond_distance_HA
_geom_hbond_distance_DA
_geom_hbond_angle_DHA
O3 H3A O1 1_455 0.840(17) 2.032(18) 2.867(2) 172(3)

loop_
_geom_torsion_atom_site_label_1
_geom_torsion_atom_site_label_2
_geom_torsion_atom_site_label_3
_geom_torsion_atom_site_label_4
_geom_torsion_site_symmetry_1
_geom_torsion
F3 C1 C2 O1 . 176.81(17)
F1 C1 C2 O1 . -62.6(2)
F2 C1 C2 O1 . 55.7(2)
F3 C1 C2 C3 . -3.3(3)
F1 C1 C2 C3 . 117.3(2)
F2 C1 C2 C3 . -124.4(2)
O1 C2 C3 C4 . 0.3(3)
C1 C2 C3 C4 . -179.48(18)
C2 C3 C4 O2 . -7.8(3)
C2 C3 C4 C5 . 169.72(18)
O2 C4 C5 C7 . -17.5(2)
C3 C4 C5 C7 . 164.78(18)
O2 C4 C5 C8 . 100.8(2)
C3 C4 C5 C8 . -76.9(2)
O2 C4 C5 C6 . -139.84(19)
C3 C4 C5 C6 . 42.5(2)
C3 C2 O1 Co1 . 19.4(3)
C1 C2 O1 Co1 . -160.77(12)
O2 Co1 O1 C2 . -23.55(14)
O2 Co1 O1 C2 2_675 156.45(14)
O3 Co1 O1 C2 . 65.73(14)
O3 Co1 O1 C2 2_675 -114.27(14)
C3 C4 O2 Co1 . -7.2(3)
C5 C4 O2 Co1 . 175.20(12)
O1 Co1 O2 C4 2_675 -160.79(16)
O1 Co1 O2 C4 . 19.21(16)
O3 Co1 O2 C4 . -70.70(16)
O3 Co1 O2 C4 2_675 109.30(16)
O2 Co1 O3 C9 . 137.10(16)
O2 Co1 O3 C9 2_675 -42.90(16)
O1 Co1 O3 C9 2_675 -132.72(16)
O1 Co1 O3 C9 . 47.28(16)
